data_1550770
loop_
_publ_author_name
'Colin-Molina, Abraham'
'Jellen, Marcus J.'
'Garc\'ia-Quezada, Eduardo'
'Cifuentes-Quintal, Miguel Eduardo'
'Murillo, Fernando'
'Barroso, Jorge'
'P\'erez-Estrada, Salvador'
'Toscano, Rub\'en A.'
'Merino, Gabriel'
'Rodr\'iguez-Molina, Braulio'

_publ_section_title
;
 Origin of the isotropic motion in crystalline molecular rotors with
 carbazole stators
;
_journal_name_full 'Chemical Science'
_journal_paper_doi 10.1039/C8SC04398A
_journal_year 2019
_chemical_formula_sum 'C30 H18 Br2 N2'
_chemical_formula_weight 566.28
_chemical_melting_point 503.15
_space_group_crystal_system orthorhombic
_space_group_IT_number 61
_space_group_name_Hall '-P 2ac 2ab'
_space_group_name_H-M_alt 'P b c a'
_symmetry_space_group_name_Hall '-P 2ac 2ab'
_symmetry_space_group_name_H-M 'P b c a'
_atom_sites_solution_hydrogens geom
_audit_creation_method SHELXL-2014/7
_audit_update_record
;
2018-09-24 deposited with the CCDC.    2019-03-15 downloaded from the CCDC.
;
_cell_angle_alpha 90
_cell_angle_beta 90
_cell_angle_gamma 90
_cell_formula_units_Z 8
_cell_length_a 7.0412(7)
_cell_length_b 22.373(2)
_cell_length_c 29.798(3)
_cell_measurement_reflns_used 9910
_cell_measurement_temperature 298(2)
_cell_measurement_theta_max 25.41
_cell_measurement_theta_min 2.73
_cell_volume 4694.2(8)
_computing_cell_refinement 'APEX3 v2016.1 (Bruker, 2014)'
_computing_data_collection 'APEX3 v2016.1 (Bruker, 2014)'
_computing_data_reduction 'SAINT V8.37A  (Bruker, 2014)'
_computing_molecular_graphics 'XP V 5.1 (Bruker, 1998)'
_computing_structure_refinement 'SHELXL-2014/7 (Sheldrick, 2014)'
_computing_structure_solution 'SHELXS-2014 (Bruker, 2014)'
_diffrn_ambient_temperature 298(2)
_diffrn_detector_area_resol_mean 52.0833
_diffrn_measured_fraction_theta_full 0.999
_diffrn_measured_fraction_theta_max 0.998
_diffrn_measurement_device_type 'Bruker D8 Venture \k-geometry diffractometer 208039-01'
_diffrn_measurement_method '\f and \w scans'
_diffrn_radiation_type MoK\a
_diffrn_radiation_wavelength 0.71073
_diffrn_reflns_av_R_equivalents 0.1019
_diffrn_reflns_av_unetI/netI 0.0826
_diffrn_reflns_Laue_measured_fraction_full 0.999
_diffrn_reflns_Laue_measured_fraction_max 0.998
_diffrn_reflns_limit_h_max 8
_diffrn_reflns_limit_h_min -8
_diffrn_reflns_limit_k_max 26
_diffrn_reflns_limit_k_min -27
_diffrn_reflns_limit_l_max 35
_diffrn_reflns_limit_l_min -35
_diffrn_reflns_number 28240
_diffrn_reflns_point_group_measured_fraction_full 0.999
_diffrn_reflns_point_group_measured_fraction_max 0.998
_diffrn_reflns_theta_full 25.242
_diffrn_reflns_theta_max 25.413
_diffrn_reflns_theta_min 2.277
_diffrn_source 'micro-focus X-ray source'
_exptl_absorpt_coefficient_mu 3.476
_exptl_absorpt_correction_T_max 0.8477
_exptl_absorpt_correction_T_min 0.3498
_exptl_absorpt_correction_type multi-scan
_exptl_absorpt_process_details 'SADABS-2014/5 - Bruker AXS (Bruker, 2014)'
_exptl_crystal_colour colourless
_exptl_crystal_density_diffrn 1.603
_exptl_crystal_description Prism
_exptl_crystal_F_000 2256
_exptl_crystal_recrystallization_method 'Re-crystallisation from solvent: Dichloromethane'
_exptl_crystal_size_max 0.399
_exptl_crystal_size_mid 0.184
_exptl_crystal_size_min 0.054
_refine_diff_density_max 0.546
_refine_diff_density_min -0.463
_refine_diff_density_rms 0.098
_refine_ls_extinction_method none
_refine_ls_goodness_of_fit_ref 1.046
_refine_ls_hydrogen_treatment constr
_refine_ls_matrix_type full
_refine_ls_number_parameters 307
_refine_ls_number_reflns 4326
_refine_ls_number_restraints 0
_refine_ls_restrained_S_all 1.046
_refine_ls_R_factor_all 0.1431
_refine_ls_R_factor_gt 0.0761
_refine_ls_shift/su_max 0.001
_refine_ls_shift/su_mean 0.000
_refine_ls_structure_factor_coef Fsqd
_refine_ls_weighting_details 'w=1/[\s^2^(Fo^2^)+(0.0171P)^2^+21.2690P] where P=(Fo^2^+2Fc^2^)/3'
_refine_ls_weighting_scheme calc
_refine_ls_wR_factor_gt 0.1015
_refine_ls_wR_factor_ref 0.1200
_reflns_Friedel_coverage 0.000
_reflns_number_gt 2470
_reflns_number_total 4326
_reflns_threshold_expression 'I > 2\s(I)'
_cod_data_source_file c8sc04398a4.cif
_cod_data_source_block 153RMB16
_cod_database_code 1550770
_shelx_shelxl_version_number 2014/7
_shelx_space_group_comment
; 
The symmetry employed for this shelxl refinement is uniquely defined 
by the following loop, which should always be used as a source of 
symmetry information in preference to the above space-group names. 
They are only intended as comments. 
;
_shelx_estimated_absorpt_t_min 0.338
_shelx_estimated_absorpt_t_max 0.835

loop_
_space_group_symop_operation_xyz
'x, y, z'
'-x+1/2, -y, z+1/2'
'-x, y+1/2, -z+1/2'
'x+1/2, -y+1/2, -z'
'-x, -y, -z'
'x-1/2, y, -z-1/2'
'x, -y-1/2, z-1/2'
'-x-1/2, y-1/2, z'

loop_
_atom_site_label
_atom_site_type_symbol
_atom_site_fract_x
_atom_site_fract_y
_atom_site_fract_z
_atom_site_U_iso_or_equiv
_atom_site_adp_type
_atom_site_occupancy
_atom_site_site_symmetry_order
_atom_site_calc_flag
_atom_site_refinement_flags_posn
_atom_site_refinement_flags_adp
Br1 Br 0.02599(11) 0.20083(3) 0.28456(2) 0.0580(2) Uani 1 1 d . .
Br2 Br 0.21404(12) -0.16940(3) 0.35298(3) 0.0680(3) Uani 1 1 d . .
C1 C 0.0636(9) 0.0824(3) 0.1777(2) 0.0439(16) Uani 1 1 d . .
H1 H 0.0610 0.0844 0.1465 0.053 Uiso 1 1 calc R U
C2 C 0.0433(9) 0.1334(3) 0.2037(2) 0.0471(17) Uani 1 1 d . .
H2 H 0.0252 0.1703 0.1898 0.057 Uiso 1 1 calc R U
C3 C 0.0497(9) 0.1301(2) 0.2500(2) 0.0406(15) Uani 1 1 d . .
C4 C 0.0760(8) 0.0767(3) 0.2721(2) 0.0421(16) Uani 1 1 d . .
H4 H 0.0803 0.0751 0.3033 0.051 Uiso 1 1 calc R U
C4A C 0.0960(8) 0.0253(2) 0.2464(2) 0.0363(15) Uani 1 1 d . .
C4B C 0.1291(8) -0.0362(2) 0.2581(2) 0.0361(15) Uani 1 1 d . .
C5 C 0.1513(8) -0.0659(3) 0.2988(2) 0.0382(15) Uani 1 1 d . .
H5 H 0.1462 -0.0452 0.3258 0.046 Uiso 1 1 calc R U
C6 C 0.1809(9) -0.1268(3) 0.2981(2) 0.0448(17) Uani 1 1 d . .
C7 C 0.1881(9) -0.1586(3) 0.2584(2) 0.0485(18) Uani 1 1 d . .
H7 H 0.2069 -0.1997 0.2593 0.058 Uiso 1 1 calc R U
C8 C 0.1678(9) -0.1304(3) 0.2177(2) 0.0491(17) Uani 1 1 d . .
H8 H 0.1718 -0.1517 0.1910 0.059 Uiso 1 1 calc R U
C8A C 0.1408(8) -0.0685(3) 0.2179(2) 0.0387(15) Uani 1 1 d . .
N9 N 0.1150(7) -0.0290(2) 0.18187(16) 0.0403(13) Uani 1 1 d . .
C9 C 0.0879(8) 0.0284(3) 0.1996(2) 0.0387(15) Uani 1 1 d . .
C10 C 0.1134(9) -0.0451(3) 0.1358(2) 0.0425(16) Uani 1 1 d . .
C11 C -0.0290(10) -0.0257(3) 0.1070(2) 0.0474(17) Uani 1 1 d . .
H11 H -0.1222 0.0003 0.1174 0.057 Uiso 1 1 calc R U
C12 C -0.0323(9) -0.0451(3) 0.0631(2) 0.0489(17) Uani 1 1 d . .
H12 H -0.1263 -0.0314 0.0437 0.059 Uiso 1 1 calc R U
C13 C 0.1041(10) -0.0849(3) 0.0476(2) 0.0484(17) Uani 1 1 d . .
C14 C 0.2477(10) -0.1029(3) 0.0756(2) 0.0530(18) Uani 1 1 d . .
H14 H 0.3411 -0.1288 0.0651 0.064 Uiso 1 1 calc R U
C15 C 0.2534(10) -0.0826(3) 0.1191(2) 0.0522(18) Uani 1 1 d . .
H15 H 0.3530 -0.0943 0.1377 0.063 Uiso 1 1 calc R U
C16 C 0.3972(11) -0.0688(3) -0.0279(3) 0.064(2) Uani 1 1 d . .
H16 H 0.4274 -0.0462 -0.0027 0.077 Uiso 1 1 calc R U
C17 C 0.5165(11) -0.0698(4) -0.0652(3) 0.073(2) Uani 1 1 d . .
H17 H 0.6267 -0.0469 -0.0654 0.088 Uiso 1 1 calc R U
C18 C 0.4718(12) -0.1046(4) -0.1018(2) 0.074(2) Uani 1 1 d . .
H18 H 0.5541 -0.1057 -0.1262 0.088 Uiso 1 1 calc R U
C19 C 0.3086(11) -0.1377(3) -0.1029(2) 0.062(2) Uani 1 1 d . .
H19 H 0.2799 -0.1608 -0.1280 0.075 Uiso 1 1 calc R U
C19A C 0.1876(11) -0.1368(3) -0.0670(2) 0.0502(18) Uani 1 1 d . .
C19B C 0.0085(11) -0.1657(3) -0.0565(2) 0.0500(18) Uani 1 1 d . .
C20 C -0.1069(12) -0.2070(3) -0.0788(2) 0.063(2) Uani 1 1 d . .
H20 H -0.0741 -0.2208 -0.1072 0.076 Uiso 1 1 calc R U
C21 C -0.2700(13) -0.2269(3) -0.0582(3) 0.074(2) Uani 1 1 d . .
H21 H -0.3492 -0.2534 -0.0733 0.089 Uiso 1 1 calc R U
C22 C -0.3188(11) -0.2083(3) -0.0152(3) 0.066(2) Uani 1 1 d . .
H22 H -0.4290 -0.2229 -0.0020 0.079 Uiso 1 1 calc R U
C23 C -0.2062(10) -0.1685(3) 0.0080(2) 0.0570(19) Uani 1 1 d . .
H23 H -0.2371 -0.1566 0.0370 0.068 Uiso 1 1 calc R U
C23A C -0.0450(10) -0.1469(3) -0.0134(2) 0.0494(17) Uani 1 1 d . .
N24 N 0.0923(8) -0.1075(2) 0.00282(17) 0.0516(15) Uani 1 1 d . .
C24 C 0.2341(11) -0.1022(3) -0.0295(2) 0.0512(18) Uani 1 1 d . .

loop_
_atom_site_aniso_label
_atom_site_aniso_U_11
_atom_site_aniso_U_22
_atom_site_aniso_U_33
_atom_site_aniso_U_23
_atom_site_aniso_U_13
_atom_site_aniso_U_12
Br1 0.0764(5) 0.0351(4) 0.0626(5) -0.0044(3) -0.0081(4) 0.0005(4)
Br2 0.0878(6) 0.0544(4) 0.0618(5) 0.0172(4) 0.0012(5) 0.0107(4)
C1 0.045(4) 0.049(4) 0.038(4) 0.002(3) -0.002(3) -0.002(3)
C2 0.050(4) 0.040(4) 0.051(4) 0.009(3) -0.007(4) -0.001(3)
C3 0.041(4) 0.035(3) 0.046(4) 0.000(3) -0.003(3) -0.002(3)
C4 0.039(4) 0.044(4) 0.043(4) -0.006(3) -0.003(3) -0.003(3)
C4A 0.031(4) 0.035(3) 0.043(4) 0.004(3) 0.000(3) -0.006(3)
C4B 0.025(3) 0.042(4) 0.041(4) -0.003(3) 0.001(3) -0.001(3)
C5 0.032(4) 0.042(4) 0.041(4) -0.001(3) 0.000(3) -0.003(3)
C6 0.037(4) 0.042(4) 0.055(4) 0.009(3) 0.001(3) 0.000(3)
C7 0.044(4) 0.038(4) 0.064(5) -0.003(4) -0.009(4) 0.002(3)
C8 0.051(4) 0.048(4) 0.048(4) -0.012(3) -0.014(4) 0.000(3)
C8A 0.027(4) 0.041(4) 0.048(4) -0.004(3) -0.004(3) 0.000(3)
N9 0.045(3) 0.041(3) 0.034(3) -0.003(2) -0.005(3) 0.001(3)
C9 0.036(4) 0.040(4) 0.040(4) 0.001(3) -0.003(3) -0.002(3)
C10 0.047(4) 0.044(4) 0.036(4) -0.002(3) -0.001(3) 0.006(3)
C11 0.052(5) 0.049(4) 0.041(4) -0.003(3) 0.004(4) 0.012(4)
C12 0.044(4) 0.055(4) 0.048(4) 0.005(3) 0.001(4) 0.006(4)
C13 0.046(4) 0.053(4) 0.046(4) -0.006(3) -0.001(4) 0.001(4)
C14 0.050(4) 0.059(4) 0.050(4) -0.011(3) -0.004(4) 0.016(4)
C15 0.046(4) 0.063(4) 0.047(4) -0.009(4) -0.015(4) 0.011(4)
C16 0.064(5) 0.066(5) 0.062(5) 0.001(4) 0.001(5) 0.000(4)
C17 0.054(5) 0.086(6) 0.079(6) 0.024(5) 0.000(5) -0.003(5)
C18 0.060(6) 0.120(7) 0.041(5) 0.011(5) 0.010(4) 0.020(6)
C19 0.061(6) 0.085(6) 0.041(4) -0.004(4) -0.004(4) 0.017(5)
C19A 0.064(5) 0.058(4) 0.029(4) 0.000(3) -0.003(4) 0.013(4)
C19B 0.067(5) 0.045(4) 0.038(4) -0.002(3) -0.008(4) 0.009(4)
C20 0.085(6) 0.060(5) 0.045(4) -0.016(4) -0.015(4) 0.016(5)
C21 0.082(7) 0.061(5) 0.080(6) -0.005(5) -0.032(6) -0.006(5)
C22 0.067(6) 0.062(5) 0.070(5) 0.009(4) -0.012(5) -0.011(4)
C23 0.054(5) 0.065(5) 0.052(4) 0.008(4) -0.002(4) -0.002(4)
C23A 0.056(5) 0.046(4) 0.046(4) -0.005(3) -0.010(4) 0.002(4)
N24 0.061(4) 0.058(4) 0.036(3) -0.010(3) 0.005(3) -0.003(3)
C24 0.054(5) 0.058(4) 0.042(4) 0.004(3) -0.001(4) 0.003(4)

loop_
_atom_type_symbol
_atom_type_description
_atom_type_scat_dispersion_real
_atom_type_scat_dispersion_imag
_atom_type_scat_source
C C 0.0033 0.0016 'International Tables Vol C Tables 4.2.6.8 and 6.1.1.4'
H H 0.0000 0.0000 'International Tables Vol C Tables 4.2.6.8 and 6.1.1.4'
N N 0.0061 0.0033 'International Tables Vol C Tables 4.2.6.8 and 6.1.1.4'
Br Br -0.2901 2.4595 'International Tables Vol C Tables 4.2.6.8 and 6.1.1.4'

loop_
_geom_angle_atom_site_label_1
_geom_angle_atom_site_label_2
_geom_angle_atom_site_label_3
_geom_angle
C9 C1 C2 117.8(6)
C9 C1 H1 121.1
C2 C1 H1 121.1
C3 C2 C1 120.6(6)
C3 C2 H2 119.7
C1 C2 H2 119.7
C4 C3 C2 122.0(6)
C4 C3 Br1 118.4(5)
C2 C3 Br1 119.6(4)
C3 C4 C4A 117.9(6)
C3 C4 H4 121.1
C4A C4 H4 121.1
C4 C4A C9 120.4(5)
C4 C4A C4B 132.4(6)
C9 C4A C4B 107.2(5)
C5 C4B C8A 119.4(5)
C5 C4B C4A 133.4(6)
C8A C4B C4A 107.2(5)
C6 C5 C4B 118.5(6)
C6 C5 H5 120.8
C4B C5 H5 120.8
C5 C6 C7 121.8(6)
C5 C6 Br2 120.0(5)
C7 C6 Br2 118.1(5)
C8 C7 C6 121.0(6)
C8 C7 H7 119.5
C6 C7 H7 119.5
C7 C8 C8A 117.7(6)
C7 C8 H8 121.1
C8A C8 H8 121.1
C8 C8A C4B 121.5(6)
C8 C8A N9 129.7(6)
C4B C8A N9 108.7(5)
C9 N9 C8A 107.8(5)
C9 N9 C10 126.6(5)
C8A N9 C10 125.5(5)
C1 C9 C4A 121.3(6)
C1 C9 N9 129.6(6)
C4A C9 N9 109.0(5)
C15 C10 C11 118.6(6)
C15 C10 N9 119.7(6)
C11 C10 N9 121.6(6)
C12 C11 C10 120.1(6)
C12 C11 H11 120.0
C10 C11 H11 120.0
C11 C12 C13 120.3(6)
C11 C12 H12 119.8
C13 C12 H12 119.8
C14 C13 C12 119.8(6)
C14 C13 N24 120.5(6)
C12 C13 N24 119.8(6)
C13 C14 C15 119.9(6)
C13 C14 H14 120.0
C15 C14 H14 120.0
C14 C15 C10 121.2(6)
C14 C15 H15 119.4
C10 C15 H15 119.4
C24 C16 C17 118.0(7)
C24 C16 H16 121.0
C17 C16 H16 121.0
C18 C17 C16 120.2(8)
C18 C17 H17 119.9
C16 C17 H17 119.9
C19 C18 C17 121.2(7)
C19 C18 H18 119.4
C17 C18 H18 119.4
C18 C19 C19A 119.7(7)
C18 C19 H19 120.1
C19A C19 H19 120.1
C19 C19A C24 119.2(7)
C19 C19A C19B 134.5(7)
C24 C19A C19B 106.2(6)
C20 C19B C23A 118.5(7)
C20 C19B C19A 134.3(7)
C23A C19B C19A 107.2(6)
C21 C20 C19B 119.1(7)
C21 C20 H20 120.4
C19B C20 H20 120.4
C20 C21 C22 121.4(7)
C20 C21 H21 119.3
C22 C21 H21 119.3
C23 C22 C21 121.0(8)
C23 C22 H22 119.5
C21 C22 H22 119.5
C22 C23 C23A 117.7(7)
C22 C23 H23 121.2
C23A C23 H23 121.2
C23 C23A N24 128.9(6)
C23 C23A C19B 122.3(7)
N24 C23A C19B 108.7(6)
C24 N24 C23A 108.2(5)
C24 N24 C13 125.0(6)
C23A N24 C13 125.9(6)
C16 C24 N24 128.6(7)
C16 C24 C19A 121.6(7)
N24 C24 C19A 109.7(6)

loop_
_geom_bond_atom_site_label_1
_geom_bond_atom_site_label_2
_geom_bond_distance
Br1 C3 1.896(6)
Br2 C6 1.908(6)
C1 C9 1.385(8)
C1 C2 1.388(8)
C1 H1 0.9300
C2 C3 1.382(8)
C2 H2 0.9300
C3 C4 1.378(8)
C4 C4A 1.389(8)
C4 H4 0.9300
C4A C9 1.396(8)
C4A C4B 1.438(7)
C4B C5 1.392(8)
C4B C8A 1.401(8)
C5 C6 1.377(8)
C5 H5 0.9300
C6 C7 1.380(8)
C7 C8 1.375(8)
C7 H7 0.9300
C8 C8A 1.397(8)
C8 H8 0.9300
C8A N9 1.402(7)
N9 C9 1.401(7)
N9 C10 1.418(7)
C10 C15 1.387(8)
C10 C11 1.390(8)
C11 C12 1.379(8)
C11 H11 0.9300
C12 C13 1.389(8)
C12 H12 0.9300
C13 C14 1.371(8)
C13 N24 1.430(8)
C14 C15 1.375(8)
C14 H14 0.9300
C15 H15 0.9300
C16 C24 1.371(9)
C16 C17 1.394(10)
C16 H16 0.9300
C17 C18 1.376(10)
C17 H17 0.9300
C18 C19 1.367(10)
C18 H18 0.9300
C19 C19A 1.369(9)
C19 H19 0.9300
C19A C24 1.398(8)
C19A C19B 1.451(9)
C19B C20 1.398(9)
C19B C23A 1.405(9)
C20 C21 1.377(10)
C20 H20 0.9300
C21 C22 1.389(10)
C21 H21 0.9300
C22 C23 1.378(9)
C22 H22 0.9300
C23 C23A 1.389(9)
C23 H23 0.9300
C23A N24 1.395(8)
N24 C24 1.391(8)

loop_
_geom_hbond_atom_site_label_D
_geom_hbond_atom_site_label_H
_geom_hbond_atom_site_label_A
_geom_hbond_distance_DH
_geom_hbond_distance_HA
_geom_hbond_distance_DA
_geom_hbond_angle_DHA
_geom_hbond_site_symmetry_A
C7 H7 Br1 0.93 3.06 3.716(6) 129.2 3_545
C7 H7 Br1 0.93 3.01 3.815(6) 145.8 8_655
C15 H15 Br2 0.93 3.06 3.870(7) 146.5 6_656
